data_4071021
loop_
_publ_author_name
'Mothes, Emmanuelle'
'Sentets, Stephane'
'Luquin, Maria Asuncion'
'Mathieu, Ren\'e'
'Lugan, No\"el'
'Lavigne, Guy'

_publ_section_title
;
 New Insight into the Reactivity of Pyridine-Functionalized Phosphine
 Complexes of Ruthenium(II) with Respect to Olefin Metathesis and Transfer
 Hydrogenation
;
_journal_issue 6
_journal_name_full Organometallics
_journal_page_first 1193
_journal_paper_doi 10.1021/om7012106
_journal_volume 27
_journal_year 2008
_chemical_formula_moiety 'C37 H33 Cl2 N P2 Ru, C H2 Cl2 '
_chemical_formula_sum 'C38 H35 Cl4 N P2 Ru'
_chemical_formula_weight 810.48
_chemical_name_systematic
;
 ?
;
_space_group_IT_number 14
_symmetry_cell_setting monoclinic
_symmetry_Int_Tables_number 14
_symmetry_space_group_name_Hall '-P 2yn'
_symmetry_space_group_name_H-M 'P 1 21/n 1'
_atom_sites_solution_hydrogens geom
_atom_sites_solution_primary direct
_atom_sites_solution_secondary difmap
_audit_creation_date 2006-09-28T10:39:45-00:00
_audit_creation_method 'WinGX routine CIF_UPDATE'
_cell_angle_alpha 90.0
_cell_angle_beta 95.832(5)
_cell_angle_gamma 90.0
_cell_formula_units_Z 4
_cell_length_a 10.530(5)
_cell_length_b 13.425(5)
_cell_length_c 25.056(5)
_cell_measurement_reflns_used 9999
_cell_measurement_temperature 180(2)
_cell_measurement_theta_max 26.04
_cell_measurement_theta_min 2.03
_cell_measurement_wavelength 0.71073
_cell_volume 3524(2)
_computing_structure_refinement 'SHELXL-97 (Sheldrick, 1997)'
_diffrn_measured_fraction_theta_full 0.979
_diffrn_measured_fraction_theta_max 0.979
_diffrn_measurement_device_type 'Stoe IPDS'
_diffrn_measurement_method 'phi scan'
_diffrn_radiation_monochromator graphite
_diffrn_radiation_probe x-ray
_diffrn_radiation_type MoK\a
_diffrn_radiation_wavelength 0.71073
_diffrn_reflns_av_R_equivalents 0.0458
_diffrn_reflns_av_unetI/netI 0.0351
_diffrn_reflns_limit_h_max 12
_diffrn_reflns_limit_h_min -13
_diffrn_reflns_limit_k_max 16
_diffrn_reflns_limit_k_min 0
_diffrn_reflns_limit_l_max 30
_diffrn_reflns_limit_l_min 0
_diffrn_reflns_number 26159
_diffrn_reflns_theta_full 26.04
_diffrn_reflns_theta_max 26.04
_diffrn_reflns_theta_min 2.03
_diffrn_standards_decay_% 0
_diffrn_standards_interval_count 0
_diffrn_standards_number 0
_exptl_absorpt_coefficient_mu 0.868
_exptl_absorpt_correction_T_max 0.8368
_exptl_absorpt_correction_T_min 0.7070
_exptl_absorpt_correction_type refdelf
_exptl_absorpt_process_details
;
        Parkin S,Moezzi B & Hope H, (1995) J. Appl. Cryst. 28, 53-56
        Cubic fit to sin(theta)/lambda - 24 parameters
;
_exptl_crystal_colour orange
_exptl_crystal_density_diffrn 1.528
_exptl_crystal_density_method 'not measured'
_exptl_crystal_description needle
_exptl_crystal_F_000 1648
_exptl_crystal_size_max 0.4
_exptl_crystal_size_mid 0.2
_exptl_crystal_size_min 0.2
_refine_diff_density_max 0.411
_refine_diff_density_min -0.398
_refine_diff_density_rms 0.076
_refine_ls_extinction_method none
_refine_ls_goodness_of_fit_ref 0.992
_refine_ls_hydrogen_treatment riding
_refine_ls_matrix_type full
_refine_ls_number_parameters 416
_refine_ls_number_reflns 6816
_refine_ls_number_restraints 0
_refine_ls_restrained_S_all 0.992
_refine_ls_R_factor_all 0.0428
_refine_ls_R_factor_gt 0.0318
_refine_ls_shift/su_max 0.002
_refine_ls_shift/su_mean 0
_refine_ls_structure_factor_coef Fsqd
_refine_ls_weighting_details 'calc w=1/[\s^2^(Fo^2^)+(0.0501P)^2^+0.9572P] where P=(Fo^2^+2Fc^2^)/3'
_refine_ls_weighting_scheme calc
_refine_ls_wR_factor_gt 0.0759
_refine_ls_wR_factor_ref 0.0803
_reflns_number_gt 5560
_reflns_number_total 6816
_reflns_threshold_expression >2sigma(I)
_cod_data_source_file om7012106-file005.cif
_cod_data_source_block complex_41a_cis
_cod_original_sg_symbol_H-M 'P 21/n'
_cod_database_code 4071021

loop_
_symmetry_equiv_pos_as_xyz
'x, y, z'
'-x+1/2, y+1/2, -z+1/2'
'-x, -y, -z'
'x-1/2, -y-1/2, z-1/2'

loop_
_atom_site_label
_atom_site_type_symbol
_atom_site_fract_x
_atom_site_fract_y
_atom_site_fract_z
_atom_site_U_iso_or_equiv
_atom_site_adp_type
_atom_site_occupancy
_atom_site_symmetry_multiplicity
_atom_site_calc_flag
_atom_site_refinement_flags
C1 C -0.2715(2) 0.1526(2) 0.79263(12) 0.0283(6) Uani 1 1 d .
H1A H -0.2668 0.1141 0.7606 0.042 Uiso 1 1 calc R
H1B H -0.3566 0.1779 0.7934 0.042 Uiso 1 1 calc R
H1C H -0.25 0.1112 0.8235 0.042 Uiso 1 1 calc R
C2 C 0.1402(2) 0.27135(18) 0.74934(12) 0.0233(5) Uani 1 1 d .
H2A H 0.2085 0.315 0.764 0.028 Uiso 1 1 calc R
H2B H 0.1265 0.2826 0.7109 0.028 Uiso 1 1 calc R
C12 C 0.0199(2) 0.29544(18) 0.77455(10) 0.0189(5) Uani 1 1 d .
C13 C -0.0115(2) 0.39210(19) 0.78766(12) 0.0239(5) Uani 1 1 d .
H13 H 0.0467 0.4436 0.7853 0.029 Uiso 1 1 calc R
C14 C -0.1307(3) 0.41078(19) 0.80422(12) 0.0269(6) Uani 1 1 d .
H14 H -0.1526 0.4747 0.8144 0.032 Uiso 1 1 calc R
C15 C -0.2163(2) 0.3337(2) 0.80549(11) 0.0253(6) Uani 1 1 d .
H15 H -0.2984 0.346 0.8145 0.03 Uiso 1 1 calc R
C16 C -0.1801(2) 0.23739(19) 0.79335(11) 0.0216(5) Uani 1 1 d .
C21 C 0.3178(2) 0.1418(2) 0.81544(11) 0.0236(5) Uani 1 1 d .
C22 C 0.3882(3) 0.0544(2) 0.82500(12) 0.0307(6) Uani 1 1 d .
H22 H 0.3666 -0.0022 0.8047 0.037 Uiso 1 1 calc R
C23 C 0.4900(3) 0.0515(3) 0.86462(15) 0.0468(9) Uani 1 1 d .
H23 H 0.5368 -0.0069 0.8708 0.056 Uiso 1 1 calc R
C24 C 0.5220(3) 0.1355(4) 0.89489(15) 0.0559(11) Uani 1 1 d .
H24 H 0.5898 0.1332 0.9217 0.067 Uiso 1 1 calc R
C25 C 0.4544(3) 0.2226(3) 0.88570(14) 0.0507(9) Uani 1 1 d .
H25 H 0.4766 0.2788 0.9062 0.061 Uiso 1 1 calc R
C26 C 0.3526(3) 0.2264(2) 0.84568(13) 0.0342(7) Uani 1 1 d .
H26 H 0.3077 0.2855 0.8391 0.041 Uiso 1 1 calc R
C31 C 0.2715(2) 0.11016(19) 0.70414(11) 0.0224(5) Uani 1 1 d .
C32 C 0.3885(3) 0.1578(2) 0.69907(12) 0.0283(6) Uani 1 1 d .
H32 H 0.4239 0.1999 0.726 0.034 Uiso 1 1 calc R
C33 C 0.4512(3) 0.1417(2) 0.65355(14) 0.0357(7) Uani 1 1 d .
H33 H 0.5282 0.1737 0.65 0.043 Uiso 1 1 calc R
C34 C 0.3998(3) 0.0786(2) 0.61379(13) 0.0395(8) Uani 1 1 d .
H34 H 0.4425 0.068 0.5835 0.047 Uiso 1 1 calc R
C35 C 0.2858(3) 0.0313(2) 0.61857(13) 0.0367(7) Uani 1 1 d .
H35 H 0.2514 -0.0111 0.5915 0.044 Uiso 1 1 calc R
C36 C 0.2208(3) 0.0465(2) 0.66414(12) 0.0287(6) Uani 1 1 d .
H36 H 0.144 0.0139 0.6674 0.034 Uiso 1 1 calc R
C41 C 0.1696(2) -0.02173(18) 0.89479(11) 0.0216(5) Uani 1 1 d .
C42 C 0.2105(3) -0.1138(2) 0.87726(12) 0.0281(6) Uani 1 1 d .
H42 H 0.1686 -0.1431 0.8468 0.034 Uiso 1 1 calc R
C43 C 0.3136(3) -0.1618(2) 0.90523(13) 0.0321(6) Uani 1 1 d .
H43 H 0.3403 -0.2234 0.8935 0.038 Uiso 1 1 calc R
C44 C 0.3768(3) -0.1185(2) 0.95048(13) 0.0325(6) Uani 1 1 d .
H44 H 0.4464 -0.1504 0.9689 0.039 Uiso 1 1 calc R
C45 C 0.3364(3) -0.0279(2) 0.96814(12) 0.0306(6) Uani 1 1 d .
H45 H 0.3783 0.001 0.9988 0.037 Uiso 1 1 calc R
C46 C 0.2330(2) 0.0209(2) 0.94041(11) 0.0239(5) Uani 1 1 d .
H46 H 0.2065 0.0822 0.9525 0.029 Uiso 1 1 calc R
C51 C -0.0126(2) 0.13619(18) 0.90241(10) 0.0197(5) Uani 1 1 d .
C52 C 0.0587(3) 0.2235(2) 0.90106(11) 0.0259(6) Uani 1 1 d .
H52 H 0.1247 0.2269 0.8791 0.031 Uiso 1 1 calc R
C53 C 0.0329(3) 0.3050(2) 0.93168(13) 0.0320(6) Uani 1 1 d .
H53 H 0.0812 0.3627 0.9301 0.038 Uiso 1 1 calc R
C54 C -0.0646(3) 0.3013(2) 0.96462(13) 0.0363(7) Uani 1 1 d .
H54 H -0.0815 0.3561 0.9855 0.044 Uiso 1 1 calc R
C55 C -0.1366(3) 0.2155(2) 0.96631(13) 0.0355(7) Uani 1 1 d .
H55 H -0.2025 0.2127 0.9883 0.043 Uiso 1 1 calc R
C56 C -0.1111(3) 0.1340(2) 0.93546(12) 0.0271(6) Uani 1 1 d .
H56 H -0.1605 0.0768 0.9368 0.032 Uiso 1 1 calc R
C61 C -0.0904(2) -0.06337(18) 0.87266(11) 0.0209(5) Uani 1 1 d .
C62 C -0.0854(3) -0.1062(2) 0.92376(12) 0.0282(6) Uani 1 1 d .
H62 H -0.0221 -0.0868 0.9503 0.034 Uiso 1 1 calc R
C63 C -0.1741(3) -0.1775(2) 0.93500(12) 0.0306(6) Uani 1 1 d .
H63 H -0.1703 -0.2057 0.969 0.037 Uiso 1 1 calc R
C64 C -0.2683(3) -0.2066(2) 0.89554(12) 0.0311(6) Uani 1 1 d .
H64 H -0.3284 -0.2539 0.9031 0.037 Uiso 1 1 calc R
C65 C -0.2731(3) -0.1655(2) 0.84500(12) 0.0306(6) Uani 1 1 d .
H65 H -0.336 -0.1856 0.8184 0.037 Uiso 1 1 calc R
C66 C -0.1841(2) -0.09406(19) 0.83356(12) 0.0241(5) Uani 1 1 d .
H66 H -0.1877 -0.0668 0.7993 0.029 Uiso 1 1 calc R
C100 C -0.3429(5) 0.4644(3) 0.94174(18) 0.0654(12) Uani 1 1 d .
H10A H -0.3059 0.4217 0.9162 0.078 Uiso 1 1 calc R
H10B H -0.4159 0.4981 0.9231 0.078 Uiso 1 1 calc R
N1 N -0.06049(18) 0.21766(15) 0.78018(9) 0.0185(4) Uani 1 1 d .
P1 P 0.18674(6) 0.14079(4) 0.76236(3) 0.01761(14) Uani 1 1 d .
P2 P 0.02550(6) 0.03326(4) 0.85835(3) 0.01786(14) Uani 1 1 d .
Cl1 Cl 0.05075(6) -0.09648(4) 0.74710(3) 0.02515(14) Uani 1 1 d .
Cl2 Cl -0.09086(6) 0.09156(5) 0.67766(3) 0.02952(15) Uani 1 1 d .
Cl3 Cl -0.22937(12) 0.55331(8) 0.96659(5) 0.0719(3) Uani 1 1 d .
Cl4 Cl -0.39403(10) 0.39101(7) 0.99369(4) 0.0560(2) Uani 1 1 d .
Ru1 Ru 0.001230(17) 0.071512(13) 0.768557(8) 0.01621(7) Uani 1 1 d .

loop_
_atom_site_aniso_label
_atom_site_aniso_U_11
_atom_site_aniso_U_22
_atom_site_aniso_U_33
_atom_site_aniso_U_23
_atom_site_aniso_U_13
_atom_site_aniso_U_12
C1 0.0204(12) 0.0320(14) 0.0325(17) 0.0030(12) 0.0030(11) 0.0005(11)
C2 0.0225(12) 0.0194(12) 0.0286(16) 0.0042(10) 0.0056(11) 0.0003(9)
C12 0.0182(11) 0.0211(12) 0.0165(13) 0.0020(10) -0.0021(9) -0.0013(9)
C13 0.0288(13) 0.0184(12) 0.0240(15) -0.0009(10) 0.0007(11) -0.0012(10)
C14 0.0337(14) 0.0221(13) 0.0242(16) -0.0021(11) -0.0001(11) 0.0081(10)
C15 0.0224(12) 0.0316(14) 0.0214(15) -0.0013(11) 0.0001(10) 0.0068(10)
C16 0.0198(12) 0.0277(13) 0.0166(14) 0.0019(10) -0.0013(10) 0.0022(10)
C21 0.0195(12) 0.0327(14) 0.0189(14) 0.0016(11) 0.0037(10) -0.0044(10)
C22 0.0243(13) 0.0440(16) 0.0250(16) 0.0091(12) 0.0075(11) 0.0043(12)
C23 0.0236(14) 0.082(3) 0.036(2) 0.0281(19) 0.0079(13) 0.0076(16)
C24 0.0271(16) 0.109(3) 0.029(2) 0.021(2) -0.0059(13) -0.0206(19)
C25 0.0464(19) 0.077(3) 0.0269(19) -0.0019(17) -0.0048(15) -0.0308(19)
C26 0.0332(15) 0.0425(17) 0.0271(17) -0.0044(13) 0.0043(12) -0.0144(13)
C31 0.0266(12) 0.0229(12) 0.0181(14) 0.0026(10) 0.0048(10) 0.0047(10)
C32 0.0327(14) 0.0236(13) 0.0299(17) 0.0026(11) 0.0083(12) 0.0012(11)
C33 0.0388(16) 0.0316(15) 0.040(2) 0.0094(13) 0.0180(14) 0.0049(12)
C34 0.0505(18) 0.0442(18) 0.0269(18) 0.0051(13) 0.0184(15) 0.0131(14)
C35 0.0455(17) 0.0428(17) 0.0218(17) -0.0077(13) 0.0033(13) 0.0095(14)
C36 0.0284(13) 0.0326(14) 0.0247(16) -0.0006(12) 0.0014(11) 0.0031(11)
C41 0.0206(11) 0.0241(12) 0.0200(14) 0.0038(10) 0.0018(10) -0.0014(10)
C42 0.0286(13) 0.0283(13) 0.0267(16) 0.0000(11) -0.0010(11) 0.0000(11)
C43 0.0335(14) 0.0295(14) 0.0328(18) 0.0048(12) 0.0017(12) 0.0095(11)
C44 0.0238(13) 0.0424(16) 0.0302(18) 0.0101(13) -0.0026(12) 0.0046(12)
C45 0.0275(13) 0.0405(16) 0.0224(16) 0.0022(12) -0.0044(11) -0.0039(12)
C46 0.0208(12) 0.0296(14) 0.0209(15) -0.0020(11) 0.0004(10) -0.0022(10)
C51 0.0205(11) 0.0237(12) 0.0143(13) 0.0014(10) -0.0012(9) 0.0009(9)
C52 0.0301(13) 0.0275(13) 0.0204(15) -0.0002(11) 0.0037(11) -0.0054(11)
C53 0.0405(16) 0.0255(14) 0.0294(17) -0.0024(12) 0.0008(13) -0.0025(12)
C54 0.0500(18) 0.0292(15) 0.0298(18) -0.0069(12) 0.0052(14) 0.0062(13)
C55 0.0370(15) 0.0398(16) 0.0320(18) -0.0039(13) 0.0149(13) 0.0043(13)
C56 0.0289(13) 0.0271(13) 0.0254(16) -0.0012(11) 0.0038(11) -0.0018(11)
C61 0.0226(12) 0.0199(12) 0.0200(14) 0.0012(10) 0.0008(10) -0.0011(9)
C62 0.0317(14) 0.0270(13) 0.0243(16) 0.0015(11) -0.0048(11) -0.0065(11)
C63 0.0420(16) 0.0276(14) 0.0224(16) 0.0057(11) 0.0041(12) -0.0074(12)
C64 0.0377(15) 0.0250(13) 0.0316(17) -0.0001(12) 0.0081(12) -0.0103(11)
C65 0.0313(14) 0.0330(14) 0.0263(17) -0.0029(12) -0.0030(12) -0.0095(12)
C66 0.0262(13) 0.0250(13) 0.0206(15) 0.0026(10) -0.0006(11) -0.0016(10)
C100 0.094(3) 0.055(2) 0.042(2) 0.0071(19) -0.018(2) -0.015(2)
N1 0.0193(10) 0.0185(10) 0.0173(12) 0.0019(8) -0.0004(8) 0.0017(8)
P1 0.0179(3) 0.0183(3) 0.0166(3) -0.0002(2) 0.0015(2) 0.0003(2)
P2 0.0188(3) 0.0184(3) 0.0158(3) -0.0001(2) -0.0007(2) -0.0019(2)
Cl1 0.0309(3) 0.0180(3) 0.0262(4) -0.0027(2) 0.0012(3) 0.0030(2)
Cl2 0.0359(3) 0.0324(3) 0.0181(4) -0.0023(3) -0.0074(3) 0.0087(3)
Cl3 0.0946(8) 0.0463(5) 0.0702(8) 0.0137(5) -0.0136(6) -0.0178(5)
Cl4 0.0765(6) 0.0432(5) 0.0466(6) -0.0012(4) -0.0022(5) -0.0074(4)
Ru1 0.01723(10) 0.01613(10) 0.01472(11) -0.00051(7) -0.00111(7) -0.00019(7)

loop_
_atom_type_symbol
_atom_type_description
_atom_type_scat_dispersion_real
_atom_type_scat_dispersion_imag
_atom_type_scat_source
C C 0.0033 0.0016 'International Tables Vol C Tables 4.2.6.8 and 6.1.1.4'
H H 0 0 'International Tables Vol C Tables 4.2.6.8 and 6.1.1.4'
N N 0.0061 0.0033 'International Tables Vol C Tables 4.2.6.8 and 6.1.1.4'
P P 0.1023 0.0942 'International Tables Vol C Tables 4.2.6.8 and 6.1.1.4'
Cl Cl 0.1484 0.1585 'International Tables Vol C Tables 4.2.6.8 and 6.1.1.4'
Ru Ru -1.2594 0.8363 'International Tables Vol C Tables 4.2.6.8 and 6.1.1.4'

loop_
_geom_angle_atom_site_label_1
_geom_angle_atom_site_label_2
_geom_angle_atom_site_label_3
_geom_angle
C16 C1 H1A 109.5
C16 C1 H1B 109.5
H1A C1 H1B 109.5
C16 C1 H1C 109.5
H1A C1 H1C 109.5
H1B C1 H1C 109.5
C12 C2 P1 110.49(17)
C12 C2 H2A 109.6
P1 C2 H2A 109.6
C12 C2 H2B 109.6
P1 C2 H2B 109.6
H2A C2 H2B 108.1
N1 C12 C13 121.9(2)
N1 C12 C2 115.9(2)
C13 C12 C2 122.1(2)
C14 C13 C12 119.1(2)
C14 C13 H13 120.5
C12 C13 H13 120.5
C15 C14 C13 119.2(2)
C15 C14 H14 120.4
C13 C14 H14 120.4
C14 C15 C16 120.0(2)
C14 C15 H15 120
C16 C15 H15 120
N1 C16 C15 121.0(2)
N1 C16 C1 117.5(2)
C15 C16 C1 121.4(2)
C26 C21 C22 119.1(3)
C26 C21 P1 122.8(2)
C22 C21 P1 118.0(2)
C23 C22 C21 120.3(3)
C23 C22 H22 119.8
C21 C22 H22 119.8
C24 C23 C22 119.9(3)
C24 C23 H23 120.1
C22 C23 H23 120.1
C25 C24 C23 120.6(3)
C25 C24 H24 119.7
C23 C24 H24 119.7
C24 C25 C26 119.9(4)
C24 C25 H25 120
C26 C25 H25 120
C25 C26 C21 120.2(3)
C25 C26 H26 119.9
C21 C26 H26 119.9
C36 C31 C32 119.6(2)
C36 C31 P1 122.1(2)
C32 C31 P1 118.2(2)
C33 C32 C31 119.8(3)
C33 C32 H32 120.1
C31 C32 H32 120.1
C34 C33 C32 120.3(3)
C34 C33 H33 119.9
C32 C33 H33 119.9
C35 C34 C33 120.3(3)
C35 C34 H34 119.9
C33 C34 H34 119.9
C34 C35 C36 120.4(3)
C34 C35 H35 119.8
C36 C35 H35 119.8
C31 C36 C35 119.7(3)
C31 C36 H36 120.2
C35 C36 H36 120.2
C46 C41 C42 119.2(2)
C46 C41 P2 123.1(2)
C42 C41 P2 117.6(2)
C43 C42 C41 120.2(3)
C43 C42 H42 119.9
C41 C42 H42 119.9
C44 C43 C42 120.3(3)
C44 C43 H43 119.9
C42 C43 H43 119.9
C45 C44 C43 119.8(3)
C45 C44 H44 120.1
C43 C44 H44 120.1
C44 C45 C46 120.4(3)
C44 C45 H45 119.8
C46 C45 H45 119.8
C41 C46 C45 120.2(3)
C41 C46 H46 119.9
C45 C46 H46 119.9
C56 C51 C52 117.9(2)
C56 C51 P2 124.23(19)
C52 C51 P2 117.84(19)
C53 C52 C51 121.1(3)
C53 C52 H52 119.4
C51 C52 H52 119.4
C52 C53 C54 120.3(3)
C52 C53 H53 119.9
C54 C53 H53 119.9
C53 C54 C55 119.4(3)
C53 C54 H54 120.3
C55 C54 H54 120.3
C56 C55 C54 120.3(3)
C56 C55 H55 119.9
C54 C55 H55 119.9
C55 C56 C51 121.0(3)
C55 C56 H56 119.5
C51 C56 H56 119.5
C66 C61 C62 119.0(2)
C66 C61 P2 120.8(2)
C62 C61 P2 120.2(2)
C63 C62 C61 120.4(3)
C63 C62 H62 119.8
C61 C62 H62 119.8
C64 C63 C62 119.9(3)
C64 C63 H63 120
C62 C63 H63 120
C65 C64 C63 120.0(3)
C65 C64 H64 120
C63 C64 H64 120
C64 C65 C66 120.2(3)
C64 C65 H65 119.9
C66 C65 H65 119.9
C61 C66 C65 120.5(3)
C61 C66 H66 119.8
C65 C66 H66 119.8
Cl3 C100 Cl4 111.5(2)
Cl3 C100 H10A 109.3
Cl4 C100 H10A 109.3
Cl3 C100 H10B 109.3
Cl4 C100 H10B 109.3
H10A C100 H10B 108
C16 N1 C12 118.5(2)
C16 N1 Ru1 121.59(16)
C12 N1 Ru1 119.94(16)
C21 P1 C31 100.89(12)
C21 P1 C2 106.96(13)
C31 P1 C2 102.41(12)
C21 P1 Ru1 124.73(9)
C31 P1 Ru1 118.21(9)
C2 P1 Ru1 101.22(8)
C51 P2 C61 102.91(12)
C51 P2 C41 102.85(12)
C61 P2 C41 98.63(12)
C51 P2 Ru1 114.26(9)
C61 P2 Ru1 109.77(9)
C41 P2 Ru1 125.36(9)
N1 Ru1 P1 84.46(6)
N1 Ru1 P2 94.49(6)
P1 Ru1 P2 98.84(3)
N1 Ru1 Cl1 173.15(6)
P1 Ru1 Cl1 99.72(3)
P2 Ru1 Cl1 90.25(3)
N1 Ru1 Cl2 85.74(6)
P1 Ru1 Cl2 99.38(3)
P2 Ru1 Cl2 161.72(3)
Cl1 Ru1 Cl2 88.20(3)

loop_
_geom_bond_atom_site_label_1
_geom_bond_atom_site_label_2
_geom_bond_distance
C1 C16 1.490(4)
C1 H1A 0.96
C1 H1B 0.96
C1 H1C 0.96
C2 C12 1.508(3)
C2 P1 1.840(3)
C2 H2A 0.97
C2 H2B 0.97
C12 N1 1.360(3)
C12 C13 1.387(4)
C13 C14 1.384(4)
C13 H13 0.93
C14 C15 1.375(4)
C14 H14 0.93
C15 C16 1.391(4)
C15 H15 0.93
C16 N1 1.360(3)
C21 C26 1.393(4)
C21 C22 1.395(4)
C21 P1 1.817(3)
C22 C23 1.386(5)
C22 H22 0.93
C23 C24 1.382(6)
C23 H23 0.93
C24 C25 1.376(6)
C24 H24 0.93
C25 C26 1.392(5)
C25 H25 0.93
C26 H26 0.93
C31 C36 1.382(4)
C31 C32 1.405(4)
C31 P1 1.833(3)
C32 C33 1.392(4)
C32 H32 0.93
C33 C34 1.376(5)
C33 H33 0.93
C34 C35 1.375(5)
C34 H34 0.93
C35 C36 1.404(4)
C35 H35 0.93
C36 H36 0.93
C41 C46 1.387(4)
C41 C42 1.394(4)
C41 P2 1.844(3)
C42 C43 1.390(4)
C42 H42 0.93
C43 C44 1.383(4)
C43 H43 0.93
C44 C45 1.376(4)
C44 H44 0.93
C45 C46 1.394(4)
C45 H45 0.93
C46 H46 0.93
C51 C56 1.392(4)
C51 C52 1.394(4)
C51 P2 1.838(3)
C52 C53 1.379(4)
C52 H52 0.93
C53 C54 1.381(4)
C53 H53 0.93
C54 C55 1.382(4)
C54 H54 0.93
C55 C56 1.382(4)
C55 H55 0.93
C56 H56 0.93
C61 C66 1.380(4)
C61 C62 1.400(4)
C61 P2 1.841(3)
C62 C63 1.386(4)
C62 H62 0.93
C63 C64 1.384(4)
C63 H63 0.93
C64 C65 1.377(4)
C64 H64 0.93
C65 C66 1.392(4)
C65 H65 0.93
C66 H66 0.93
C100 Cl3 1.758(4)
C100 Cl4 1.760(4)
C100 H10A 0.97
C100 H10B 0.97
N1 Ru1 2.097(2)
P1 Ru1 2.1832(11)
P2 Ru1 2.2966(8)
Cl1 Ru1 2.3884(10)
Cl2 Ru1 2.3982(8)
